data_1543626
loop_
_publ_author_name
'Shi, Lei'
'Yang, Jian Hai'
'Zeng, Hai Bo'
'Chen, Yong Mei'
'Yang, Sheng Chun'
'Wu, Chao'
'Zeng, Hao'
'Yoshihito, Osada'
'Zhang, Qiqing'

_publ_section_title
;
 Carbon dots with high fluorescence quantum yield: the fluorescence
 originates from organic fluorophores.
;
_journal_issue 30
_journal_name_full Nanoscale
_journal_page_first 14374
_journal_page_last 14378
_journal_paper_doi 10.1039/c6nr00451b
_journal_volume 8
_journal_year 2016
_chemical_formula_sum 'C8 H7 N O3 S'
_chemical_formula_weight 197.21
_space_group_IT_number 2
_symmetry_cell_setting triclinic
_symmetry_space_group_name_Hall '-P 1'
_symmetry_space_group_name_H-M 'P -1'
_atom_sites_solution_hydrogens geom
_atom_sites_solution_primary direct
_atom_sites_solution_secondary difmap
_audit_creation_method SHELXL-97
_cell_angle_alpha 96.689(7)
_cell_angle_beta 97.921(8)
_cell_angle_gamma 102.152(8)
_cell_formula_units_Z 8
_cell_length_a 8.082(4)
_cell_length_b 11.900(6)
_cell_length_c 18.387(9)
_cell_measurement_temperature 296(2)
_cell_volume 1692.8(15)
_computing_structure_refinement 'SHELXL-97 (Sheldrick, 1997)'
_computing_structure_solution 'SHELXS-97 (Sheldrick, 1990)'
_diffrn_ambient_temperature 296(2)
_diffrn_measured_fraction_theta_full 0.973
_diffrn_measured_fraction_theta_max 0.973
_diffrn_measurement_device_type 'CCD area detector'
_diffrn_measurement_method 'phi and omega scans'
_diffrn_radiation_monochromator graphite
_diffrn_radiation_source 'fine-focus sealed tube'
_diffrn_radiation_type MoK\a
_diffrn_radiation_wavelength 0.71073
_diffrn_reflns_av_R_equivalents 0.0249
_diffrn_reflns_av_sigmaI/netI 0.0413
_diffrn_reflns_limit_h_max 9
_diffrn_reflns_limit_h_min -9
_diffrn_reflns_limit_k_max 8
_diffrn_reflns_limit_k_min -14
_diffrn_reflns_limit_l_max 21
_diffrn_reflns_limit_l_min -21
_diffrn_reflns_number 14059
_diffrn_reflns_theta_full 24.94
_diffrn_reflns_theta_max 24.94
_diffrn_reflns_theta_min 1.13
_exptl_absorpt_coefficient_mu 0.352
_exptl_absorpt_correction_T_max 0.515
_exptl_absorpt_correction_T_min 0.300
_exptl_absorpt_correction_type multi-scan
_exptl_crystal_colour colorless
_exptl_crystal_density_diffrn 1.548
_exptl_crystal_density_method 'not measured'
_exptl_crystal_description block
_exptl_crystal_F_000 816
_refine_diff_density_max 0.343
_refine_diff_density_min -0.269
_refine_diff_density_rms 0.049
_refine_ls_extinction_method none
_refine_ls_goodness_of_fit_ref 1.016
_refine_ls_hydrogen_treatment mixed
_refine_ls_matrix_type full
_refine_ls_number_parameters 473
_refine_ls_number_reflns 5784
_refine_ls_number_restraints 0
_refine_ls_restrained_S_all 1.016
_refine_ls_R_factor_all 0.0813
_refine_ls_R_factor_gt 0.0444
_refine_ls_shift/su_max 0.000
_refine_ls_shift/su_mean 0.000
_refine_ls_structure_factor_coef Fsqd
_refine_ls_weighting_details 'calc w=1/[\s^2^(Fo^2^)+(0.0486P)^2^+0.6166P] where P=(Fo^2^+2Fc^2^)/3'
_refine_ls_weighting_scheme calc
_refine_ls_wR_factor_gt 0.0962
_refine_ls_wR_factor_ref 0.1128
_reflns_number_gt 3792
_reflns_number_total 5784
_reflns_threshold_expression >2sigma(I)
_cod_data_source_file c6nr00451b2.cif
_cod_data_source_block 1
_cod_depositor_comments 'Adding full bibliography for 1543626--1543627.cif.'
_cod_original_cell_volume 1692.8(14)
_cod_original_sg_symbol_H-M P-1
_cod_database_code 1543626

loop_
_symmetry_equiv_pos_as_xyz
'x, y, z'
'-x, -y, -z'

loop_
_atom_site_label
_atom_site_type_symbol
_atom_site_fract_x
_atom_site_fract_y
_atom_site_fract_z
_atom_site_U_iso_or_equiv
_atom_site_adp_type
_atom_site_occupancy
_atom_site_symmetry_multiplicity
_atom_site_calc_flag
_atom_site_refinement_flags
S1 S 0.20043(11) 0.50927(7) 0.44315(4) 0.0563(3) Uani 1 1 d .
S2 S 0.90374(11) 0.65636(7) 0.93236(4) 0.0569(3) Uani 1 1 d .
S3 S 0.79267(12) 0.22265(8) 0.36378(5) 0.0703(3) Uani 1 1 d .
S4 S 0.84532(14) 0.96701(8) 1.13802(5) 0.0769(3) Uani 1 1 d .
N1 N 0.2459(3) 0.65494(17) 0.35010(11) 0.0352(5) Uani 1 1 d .
N2 N 0.6664(3) 0.55489(18) 0.82094(12) 0.0371(5) Uani 1 1 d .
N3 N 0.7576(3) 0.06511(18) 0.44940(12) 0.0363(5) Uani 1 1 d .
N4 N 0.6515(3) 0.84502(18) 1.01945(12) 0.0389(6) Uani 1 1 d .
O1 O 0.3235(3) 0.80580(16) 0.28906(11) 0.0565(6) Uani 1 1 d .
O2 O 0.4471(3) 0.43873(17) 0.73866(11) 0.0566(6) Uani 1 1 d .
O3 O 0.6772(2) -0.08736(15) 0.51029(10) 0.0479(5) Uani 1 1 d .
O4 O 0.4716(3) 0.70985(17) 0.93119(12) 0.0638(7) Uani 1 1 d .
O5 O -0.1943(3) 0.53608(17) 0.12123(11) 0.0522(5) Uani 1 1 d .
O6 O -0.2390(3) 0.38452(16) 0.18357(11) 0.0519(5) Uani 1 1 d .
H6 H -0.3106 0.3548 0.1466 0.078 Uiso 1 1 calc R
O7 O 0.8697(4) 0.8914(2) 0.69549(13) 0.0940(10) Uani 1 1 d .
O8 O 0.6624(3) 0.77696(18) 0.61149(12) 0.0634(6) Uani 1 1 d .
H8 H 0.6870 0.8292 0.5867 0.095 Uiso 1 1 calc R
O9 O 1.2217(3) 0.34004(17) 0.62362(11) 0.0535(6) Uani 1 1 d .
H9 H 1.2943 0.3689 0.6605 0.080 Uiso 1 1 calc R
O10 O 1.1791(3) 0.18760(19) 0.68400(12) 0.0703(7) Uani 1 1 d .
O11 O 0.6560(3) 1.05554(19) 0.80602(12) 0.0726(7) Uani 1 1 d .
H11 H 0.6705 1.1088 0.7813 0.109 Uiso 1 1 calc R
O12 O 0.7850(4) 1.19605(19) 0.89883(13) 0.0841(8) Uani 1 1 d .
C1 C 0.4023(4) 0.6150(3) 0.46073(18) 0.0614(10) Uani 1 1 d .
H1A H 0.4307 0.6484 0.5128 0.074 Uiso 1 1 calc R
H1B H 0.4933 0.5787 0.4479 0.074 Uiso 1 1 calc R
C2 C 0.3825(4) 0.7082(2) 0.41324(15) 0.0431(7) Uani 1 1 d .
H2A H 0.3522 0.7726 0.4416 0.052 Uiso 1 1 calc R
H2B H 0.4892 0.7373 0.3959 0.052 Uiso 1 1 calc R
C3 C 0.2227(4) 0.7102(2) 0.28875(15) 0.0396(7) Uani 1 1 d .
C4 C 0.0855(3) 0.6505(2) 0.23155(15) 0.0404(7) Uani 1 1 d .
H4 H 0.0650 0.6831 0.1886 0.049 Uiso 1 1 calc R
C5 C -0.0166(3) 0.5471(2) 0.23796(14) 0.0351(6) Uani 1 1 d .
C6 C -0.1598(3) 0.4893(2) 0.17457(16) 0.0396(7) Uani 1 1 d .
C7 C 0.0114(3) 0.4948(2) 0.30194(15) 0.0409(7) Uani 1 1 d .
H7 H -0.0578 0.4237 0.3063 0.049 Uiso 1 1 calc R
C8 C 0.1423(3) 0.5509(2) 0.35721(15) 0.0374(7) Uani 1 1 d .
C9 C 0.7987(4) 0.5076(3) 0.93496(17) 0.0615(9) Uani 1 1 d .
H9A H 0.8745 0.4566 0.9246 0.074 Uiso 1 1 calc R
H9B H 0.7688 0.4995 0.9837 0.074 Uiso 1 1 calc R
C10 C 0.6389(4) 0.4762(2) 0.87674(15) 0.0474(8) Uani 1 1 d .
H10A H 0.6192 0.3959 0.8537 0.057 Uiso 1 1 calc R
H10B H 0.5398 0.4858 0.8990 0.057 Uiso 1 1 calc R
C11 C 0.5586(4) 0.5315(2) 0.75274(15) 0.0398(7) Uani 1 1 d .
C12 C 0.5908(4) 0.6180(2) 0.70616(15) 0.0414(7) Uani 1 1 d .
H12 H 0.5214 0.6084 0.6601 0.050 Uiso 1 1 calc R
C13 C 0.7210(3) 0.7150(2) 0.72737(15) 0.0381(7) Uani 1 1 d .
C14 C 0.8268(4) 0.7335(2) 0.79696(15) 0.0437(7) Uani 1 1 d .
H14 H 0.9159 0.7994 0.8114 0.052 Uiso 1 1 calc R
C15 C 0.7951(3) 0.6520(2) 0.84294(15) 0.0384(7) Uani 1 1 d .
C16 C 0.7586(4) 0.8047(3) 0.67695(17) 0.0474(8) Uani 1 1 d .
C17 C 0.6781(5) 0.0776(3) 0.32144(17) 0.0668(10) Uani 1 1 d .
H17A H 0.5783 0.0801 0.2863 0.080 Uiso 1 1 calc R
H17B H 0.7517 0.0385 0.2955 0.080 Uiso 1 1 calc R
C18 C 0.6242(4) 0.0149(2) 0.38430(15) 0.0465(8) Uani 1 1 d .
H18A H 0.5135 0.0265 0.3939 0.056 Uiso 1 1 calc R
H18B H 0.6160 -0.0678 0.3721 0.056 Uiso 1 1 calc R
C19 C 0.7752(3) 0.0097(2) 0.51137(14) 0.0366(7) Uani 1 1 d .
C20 C 0.9054(3) 0.0709(2) 0.57116(15) 0.0398(7) Uani 1 1 d .
H20 H 0.9227 0.0382 0.6143 0.048 Uiso 1 1 calc R
C21 C 1.0054(3) 0.1765(2) 0.56674(14) 0.0364(7) Uani 1 1 d .
C22 C 1.1443(4) 0.2344(2) 0.63152(16) 0.0429(7) Uani 1 1 d .
C23 C 0.9813(4) 0.2301(2) 0.50317(15) 0.0443(7) Uani 1 1 d .
H23 H 1.0488 0.3026 0.5004 0.053 Uiso 1 1 calc R
C24 C 0.8562(4) 0.1726(2) 0.44588(15) 0.0416(7) Uani 1 1 d .
C25 C 0.7619(7) 0.8194(3) 1.1406(2) 0.128(2) Uani 1 1 d .
H25A H 0.8554 0.7800 1.1460 0.153 Uiso 1 1 calc R
H25B H 0.7053 0.8119 1.1836 0.153 Uiso 1 1 calc R
C26 C 0.6408(4) 0.7640(3) 1.07433(16) 0.0542(9) Uani 1 1 d .
H26A H 0.5254 0.7458 1.0858 0.065 Uiso 1 1 calc R
H26B H 0.6684 0.6923 1.0546 0.065 Uiso 1 1 calc R
C27 C 0.5631(4) 0.8107(2) 0.94812(15) 0.0422(7) Uani 1 1 d .
C28 C 0.5873(4) 0.8967(2) 0.90060(15) 0.0438(7) Uani 1 1 d .
H28 H 0.5323 0.8790 0.8514 0.053 Uiso 1 1 calc R
C29 C 0.6896(4) 1.0047(2) 0.92584(15) 0.0411(7) Uani 1 1 d .
C30 C 0.7725(4) 1.0351(2) 0.99930(16) 0.0513(8) Uani 1 1 d .
H30 H 0.8395 1.1096 1.0166 0.062 Uiso 1 1 calc R
C31 C 0.7529(4) 0.9529(2) 1.04517(15) 0.0441(7) Uani 1 1 d .
C32 C 0.7147(4) 1.0958(3) 0.87528(18) 0.0501(8) Uani 1 1 d .

loop_
_atom_site_aniso_label
_atom_site_aniso_U_11
_atom_site_aniso_U_22
_atom_site_aniso_U_33
_atom_site_aniso_U_23
_atom_site_aniso_U_13
_atom_site_aniso_U_12
S1 0.0650(5) 0.0520(5) 0.0439(5) 0.0271(4) -0.0045(4) -0.0063(4)
S2 0.0568(5) 0.0595(5) 0.0405(5) 0.0111(4) -0.0121(4) -0.0058(4)
S3 0.0802(6) 0.0615(6) 0.0536(6) 0.0355(5) -0.0132(5) -0.0172(5)
S4 0.1061(8) 0.0654(6) 0.0360(5) 0.0087(4) -0.0160(5) -0.0143(5)
N1 0.0355(13) 0.0318(12) 0.0337(13) 0.0109(10) -0.0012(10) -0.0011(10)
N2 0.0398(13) 0.0325(12) 0.0321(13) 0.0077(10) -0.0009(11) -0.0036(10)
N3 0.0421(14) 0.0319(12) 0.0320(13) 0.0095(10) 0.0037(11) 0.0009(10)
N4 0.0451(14) 0.0320(12) 0.0342(13) 0.0123(10) -0.0011(11) -0.0021(11)
O1 0.0618(14) 0.0443(12) 0.0476(13) 0.0228(10) -0.0123(10) -0.0175(10)
O2 0.0594(14) 0.0434(12) 0.0481(13) 0.0073(10) -0.0082(11) -0.0191(10)
O3 0.0558(13) 0.0360(11) 0.0429(12) 0.0158(9) -0.0014(10) -0.0082(10)
O4 0.0746(15) 0.0388(12) 0.0561(14) 0.0121(10) -0.0195(12) -0.0185(11)
O5 0.0556(13) 0.0485(12) 0.0430(12) 0.0155(10) -0.0080(10) -0.0034(10)
O6 0.0529(13) 0.0414(12) 0.0475(13) 0.0106(10) -0.0081(10) -0.0111(10)
O7 0.126(2) 0.0622(16) 0.0627(17) 0.0303(13) -0.0139(16) -0.0381(16)
O8 0.0717(15) 0.0540(14) 0.0527(14) 0.0282(11) -0.0086(12) -0.0105(11)
O9 0.0548(14) 0.0454(12) 0.0471(13) 0.0057(10) -0.0055(10) -0.0081(10)
O10 0.0848(17) 0.0598(14) 0.0472(14) 0.0169(12) -0.0210(12) -0.0094(12)
O11 0.0934(18) 0.0570(14) 0.0496(15) 0.0285(12) -0.0121(13) -0.0175(13)
O12 0.135(2) 0.0432(14) 0.0596(16) 0.0192(12) 0.0078(15) -0.0131(14)
C1 0.065(2) 0.057(2) 0.051(2) 0.0229(17) -0.0122(17) -0.0043(17)
C2 0.0421(17) 0.0405(16) 0.0396(17) 0.0088(13) -0.0039(14) -0.0003(13)
C3 0.0447(17) 0.0336(15) 0.0368(17) 0.0134(13) 0.0029(14) -0.0009(13)
C4 0.0451(17) 0.0386(16) 0.0335(16) 0.0152(13) -0.0011(13) 0.0003(13)
C5 0.0356(15) 0.0323(15) 0.0357(16) 0.0088(13) 0.0042(13) 0.0031(12)
C6 0.0369(16) 0.0377(16) 0.0407(17) 0.0082(14) 0.0045(13) 0.0009(13)
C7 0.0430(17) 0.0332(15) 0.0417(17) 0.0138(13) 0.0029(14) -0.0037(13)
C8 0.0417(16) 0.0332(15) 0.0374(16) 0.0162(13) 0.0057(14) 0.0032(13)
C9 0.076(2) 0.061(2) 0.0431(19) 0.0198(16) 0.0031(17) 0.0024(18)
C10 0.0506(19) 0.0436(17) 0.0443(18) 0.0194(14) 0.0053(15) -0.0029(14)
C11 0.0396(16) 0.0343(16) 0.0379(17) 0.0022(13) 0.0003(14) -0.0026(13)
C12 0.0445(17) 0.0407(16) 0.0337(16) 0.0080(13) -0.0018(13) 0.0020(14)
C13 0.0435(17) 0.0302(15) 0.0391(17) 0.0079(13) 0.0071(14) 0.0040(13)
C14 0.0459(17) 0.0353(16) 0.0382(17) 0.0061(13) -0.0032(14) -0.0103(13)
C15 0.0387(16) 0.0372(16) 0.0326(16) 0.0021(13) -0.0002(13) 0.0000(13)
C16 0.055(2) 0.0396(18) 0.0430(19) 0.0131(15) 0.0049(16) -0.0004(16)
C17 0.076(2) 0.069(2) 0.0393(19) 0.0161(17) -0.0081(17) -0.0133(19)
C18 0.0496(18) 0.0430(17) 0.0372(17) 0.0095(14) -0.0057(14) -0.0041(14)
C19 0.0427(17) 0.0317(15) 0.0349(16) 0.0109(13) 0.0061(14) 0.0046(13)
C20 0.0465(17) 0.0366(15) 0.0338(16) 0.0113(13) 0.0039(14) 0.0026(13)
C21 0.0377(16) 0.0354(15) 0.0335(16) 0.0061(13) 0.0030(13) 0.0044(13)
C22 0.0415(18) 0.0394(17) 0.0435(18) 0.0046(14) 0.0039(14) 0.0025(14)
C23 0.0470(18) 0.0353(16) 0.0436(18) 0.0131(14) 0.0023(15) -0.0062(14)
C24 0.0458(18) 0.0386(16) 0.0370(17) 0.0138(13) 0.0047(14) -0.0008(14)
C25 0.198(5) 0.076(3) 0.066(3) 0.040(2) -0.061(3) -0.028(3)
C26 0.070(2) 0.0452(18) 0.0452(19) 0.0240(15) 0.0053(17) 0.0012(16)
C27 0.0444(17) 0.0351(16) 0.0383(17) 0.0087(13) -0.0060(14) -0.0039(13)
C28 0.0475(18) 0.0415(17) 0.0333(17) 0.0088(13) -0.0082(14) -0.0017(14)
C29 0.0434(17) 0.0383(16) 0.0380(17) 0.0130(13) 0.0007(14) 0.0017(13)
C30 0.065(2) 0.0330(16) 0.0422(19) 0.0072(14) -0.0002(16) -0.0128(14)
C31 0.0514(18) 0.0383(16) 0.0330(17) 0.0028(13) -0.0019(14) -0.0039(14)
C32 0.056(2) 0.0418(19) 0.047(2) 0.0159(16) 0.0024(16) -0.0024(15)

loop_
_atom_type_symbol
_atom_type_description
_atom_type_scat_dispersion_real
_atom_type_scat_dispersion_imag
_atom_type_scat_source
C C 0.0033 0.0016 'International Tables Vol C Tables 4.2.6.8 and 6.1.1.4'
H H 0.0000 0.0000 'International Tables Vol C Tables 4.2.6.8 and 6.1.1.4'
N N 0.0061 0.0033 'International Tables Vol C Tables 4.2.6.8 and 6.1.1.4'
O O 0.0106 0.0060 'International Tables Vol C Tables 4.2.6.8 and 6.1.1.4'
S S 0.1246 0.1234 'International Tables Vol C Tables 4.2.6.8 and 6.1.1.4'

loop_
_geom_angle_atom_site_label_1
_geom_angle_atom_site_label_2
_geom_angle_atom_site_label_3
_geom_angle
C8 S1 C1 92.02(13)
C15 S2 C9 91.89(13)
C24 S3 C17 90.99(14)
C31 S4 C25 91.61(15)
C8 N1 C3 123.2(2)
C8 N1 C2 116.1(2)
C3 N1 C2 120.6(2)
C15 N2 C11 123.9(2)
C15 N2 C10 115.6(2)
C11 N2 C10 120.4(2)
C24 N3 C19 122.8(2)
C24 N3 C18 115.3(2)
C19 N3 C18 121.9(2)
C31 N4 C27 124.2(2)
C31 N4 C26 115.0(2)
C27 N4 C26 120.8(2)
C2 C1 S1 107.2(2)
N1 C2 C1 107.1(2)
O1 C3 N1 117.5(2)
O1 C3 C4 127.1(2)
N1 C3 C4 115.4(2)
C5 C4 C3 121.7(2)
C4 C5 C7 120.7(3)
C4 C5 C6 118.4(2)
C7 C5 C6 120.9(2)
O5 C6 O6 124.8(3)
O5 C6 C5 122.2(2)
O6 C6 C5 113.0(2)
C8 C7 C5 118.3(2)
C7 C8 N1 120.7(2)
C7 C8 S1 127.92(19)
N1 C8 S1 111.4(2)
C10 C9 S2 107.63(19)
N2 C10 C9 107.1(2)
O2 C11 N2 117.8(2)
O2 C11 C12 127.3(3)
N2 C11 C12 114.9(2)
C13 C12 C11 121.6(3)
C12 C13 C14 120.9(2)
C12 C13 C16 121.6(3)
C14 C13 C16 117.6(2)
C15 C14 C13 118.1(2)
N2 C15 C14 120.6(2)
N2 C15 S2 112.41(18)
C14 C15 S2 127.0(2)
O7 C16 O8 124.1(3)
O7 C16 C13 122.2(3)
O8 C16 C13 113.6(2)
C18 C17 S3 106.0(2)
N3 C18 C17 106.1(2)
O3 C19 N3 118.5(2)
O3 C19 C20 126.1(2)
N3 C19 C20 115.5(2)
C21 C20 C19 121.5(2)
C20 C21 C23 121.1(3)
C20 C21 C22 118.3(2)
C23 C21 C22 120.6(2)
O10 C22 O9 124.5(3)
O10 C22 C21 122.8(3)
O9 C22 C21 112.7(2)
C24 C23 C21 117.9(2)
C23 C24 N3 121.3(2)
C23 C24 S3 127.0(2)
N3 C24 S3 111.7(2)
C26 C25 S4 112.0(2)
C25 C26 N4 108.0(3)
O4 C27 N4 118.5(2)
O4 C27 C28 126.6(3)
N4 C27 C28 114.9(2)
C29 C28 C27 121.2(3)
C28 C29 C30 121.2(2)
C28 C29 C32 121.0(3)
C30 C29 C32 117.8(2)
C31 C30 C29 118.3(3)
N4 C31 C30 120.2(3)
N4 C31 S4 112.26(19)
C30 C31 S4 127.6(2)
O12 C32 O11 124.6(3)
O12 C32 C29 121.8(3)
O11 C32 C29 113.6(3)

loop_
_geom_bond_atom_site_label_1
_geom_bond_atom_site_label_2
_geom_bond_distance
S1 C8 1.743(3)
S1 C1 1.801(3)
S2 C15 1.744(3)
S2 C9 1.804(3)
S3 C24 1.738(3)
S3 C17 1.805(3)
S4 C31 1.741(3)
S4 C25 1.753(4)
N1 C8 1.372(3)
N1 C3 1.381(3)
N1 C2 1.466(3)
N2 C15 1.360(3)
N2 C11 1.387(3)
N2 C10 1.476(3)
N3 C24 1.371(3)
N3 C19 1.387(3)
N3 C18 1.469(3)
N4 C31 1.361(3)
N4 C27 1.375(3)
N4 C26 1.473(3)
O1 C3 1.251(3)
O2 C11 1.245(3)
O3 C19 1.252(3)
O4 C27 1.249(3)
O5 C6 1.211(3)
O6 C6 1.316(3)
O7 C16 1.196(3)
O8 C16 1.305(3)
O9 C22 1.316(3)
O10 C22 1.198(3)
O11 C32 1.293(4)
O12 C32 1.208(4)
C1 C2 1.510(4)
C3 C4 1.419(4)
C4 C5 1.358(3)
C5 C7 1.407(3)
C5 C6 1.509(4)
C7 C8 1.359(4)
C9 C10 1.509(4)
C11 C12 1.419(4)
C12 C13 1.365(4)
C13 C14 1.404(4)
C13 C16 1.505(4)
C14 C15 1.366(3)
C17 C18 1.511(4)
C19 C20 1.421(4)
C20 C21 1.361(4)
C21 C23 1.405(3)
C21 C22 1.506(4)
C23 C24 1.359(4)
C25 C26 1.446(4)
C27 C28 1.421(4)
C28 C29 1.363(4)
C29 C30 1.392(4)
C29 C32 1.509(4)
C30 C31 1.362(4)
